data_4061029
loop_
_publ_author_name
'Matano, Yoshihiro'
'Nomura, Hazumi'
'Hisanaga, Teppei'
'Nakano, Haruyuki'
'Shiro, Motoo'
'Imahori, Hiroshi'

_publ_section_title
;
 Diverse Structures and Remarkable Oxidizing Ability of Triarylbismuthane
 Oxides. Comparative Study on the Structure and Reactivity of a Series of
 Triarylpnictogen Oxides
;
_journal_coden_ASTM ORGND7
_journal_issue 23
_journal_name_full Organometallics
_journal_page_first 5471
_journal_page_last 5480
_journal_paper_doi 10.1021/om0494115
_journal_volume 23
_journal_year 2004
_chemical_formula_moiety 'C56 H56 Bi4 O6 '
_chemical_formula_sum 'C56 H56 Bi4 O6'
_chemical_formula_weight 1660.98
_space_group_IT_number 2
_space_group_name_Hall '-P 1'
_space_group_name_H-M_alt 'P -1'
_symmetry_cell_setting triclinic
_symmetry_Int_Tables_number 2
_symmetry_space_group_name_Hall '-P 1'
_symmetry_space_group_name_H-M 'P -1'
_cell_angle_alpha 112.74(1)
_cell_angle_beta 91.34(1)
_cell_angle_gamma 113.96(1)
_cell_formula_units_Z 1
_cell_length_a 11.270(2)
_cell_length_b 11.367(2)
_cell_length_c 12.355(2)
_cell_measurement_temperature 223.1
_cell_volume 1303.0(4)
_exptl_crystal_density_diffrn 2.117
_cod_original_formula_sum 'C56 H56 Bi4 O6 '
_cod_database_code 4061029

loop_
_symmetry_equiv_pos_site_id
_symmetry_equiv_pos_as_xyz
1 +X,+Y,+Z
2 -X,-Y,-Z

loop_
_atom_site_label
_atom_site_type_symbol
_atom_site_fract_x
_atom_site_fract_y
_atom_site_fract_z
_atom_site_U_iso_or_equiv
_atom_site_adp_type
_atom_site_occupancy
_atom_site_symmetry_multiplicity
_atom_site_calc_flag
_atom_site_refinement_flags
_atom_site_disorder_assembly
_atom_site_disorder_group
BI1 Bi 0.38357(4) 0.54353(4) 0.57345(3) 0.0374(1) Uani 1.00 1 d . . .
BI2 Bi 0.67212(4) 0.60593(4) 0.73252(3) 0.0359(1) Uani 1.00 1 d . . .
O1 O 0.4782(7) 0.5479(9) 0.7329(6) 0.040(2) Uani 1.00 1 d . . .
O2 O 0.5937(7) 0.6321(8) 0.5668(7) 0.041(2) Uani 1.00 1 d . . .
O3 O 0.3003(8) 0.5392(9) 0.4109(6) 0.045(2) Uani 1.00 1 d . . .
C1 C 0.185(1) 0.397(1) 0.586(1) 0.047(3) Uani 1.00 1 d . . .
C2 C 0.155(1) 0.268(1) 0.593(1) 0.047(3) Uani 1.00 1 d . . .
C3 C 0.023(1) 0.191(2) 0.600(1) 0.068(5) Uani 1.00 1 d . . .
C4 C -0.073(1) 0.232(2) 0.593(1) 0.077(5) Uani 1.00 1 d . . .
C5 C -0.043(1) 0.363(2) 0.585(1) 0.066(5) Uani 1.00 1 d . . .
C6 C 0.086(1) 0.441(2) 0.586(1) 0.055(4) Uani 1.00 1 d . . .
C7 C 0.252(1) 0.208(2) 0.594(1) 0.068(5) Uani 1.00 1 d . . .
C8 C 0.415(1) 0.776(1) 0.667(1) 0.061(4) Uani 1.00 1 d . . .
C9 C 0.388(1) 0.833(2) 0.777(1) 0.070(5) Uani 1.00 1 d . . .
C10 C 0.425(2) 0.985(2) 0.825(1) 0.070(5) Uani 1.00 1 d . . .
C11 C 0.483(2) 1.063(2) 0.763(2) 0.108(9) Uani 1.00 1 d . . .
C12 C 0.512(2) 1.006(2) 0.651(2) 0.092(7) Uani 1.00 1 d . . .
C13 C 0.473(1) 0.856(2) 0.596(1) 0.065(5) Uani 1.00 1 d . . .
C14 C 0.332(2) 0.757(2) 0.845(2) 0.077(6) Uani 1.00 1 d . . .
C15 C 0.721(1) 0.539(1) 0.8672(9) 0.037(3) Uani 1.00 1 d . . .
C16 C 0.699(1) 0.590(1) 0.985(1) 0.044(3) Uani 1.00 1 d . . .
C17 C 0.745(1) 0.550(2) 1.064(1) 0.070(5) Uani 1.00 1 d . . .
C18 C 0.816(2) 0.468(2) 1.030(2) 0.074(5) Uani 1.00 1 d . . .
C19 C 0.837(1) 0.424(2) 0.916(2) 0.074(6) Uani 1.00 1 d . . .
C20 C 0.789(1) 0.458(1) 0.835(1) 0.057(4) Uani 1.00 1 d . . .
C21 C 0.626(1) 0.679(2) 1.022(1) 0.069(5) Uani 1.00 1 d . . .
C22 C 0.804(1) 0.835(1) 0.801(1) 0.048(3) Uani 1.00 1 d . . .
C23 C 0.940(1) 0.888(2) 0.807(1) 0.059(4) Uani 1.00 1 d . . .
C24 C 1.014(2) 1.033(2) 0.853(2) 0.098(7) Uani 1.00 1 d . . .
C25 C 0.956(2) 1.123(2) 0.887(2) 0.100(7) Uani 1.00 1 d . . .
C26 C 0.824(2) 1.072(2) 0.882(2) 0.091(6) Uani 1.00 1 d . . .
C27 C 0.745(1) 0.926(1) 0.836(1) 0.060(4) Uani 1.00 1 d . . .
C28 C 1.003(1) 0.786(2) 0.766(2) 0.094(6) Uani 1.00 1 d . . .
H3 H 0.0006 0.1057 0.6096 0.086 Uiso 1.00 1 c R . .
H4 H -0.1616 0.1736 0.5943 0.096 Uiso 1.00 1 c R . .
H5 H -0.1087 0.3931 0.5790 0.084 Uiso 1.00 1 c R . .
H6 H 0.1109 0.5310 0.5853 0.064 Uiso 1.00 1 c R . .
H7a H 0.3405 0.2827 0.6186 0.086 Uiso 1.00 1 c R . .
H7b H 0.2364 0.1648 0.6473 0.086 Uiso 1.00 1 c R . .
H7c H 0.2402 0.1387 0.5148 0.086 Uiso 1.00 1 c R . .
H10 H 0.4091 1.0312 0.9016 0.081 Uiso 1.00 1 c R . .
H11 H 0.5047 1.1616 0.7972 0.146 Uiso 1.00 1 c R . .
H12 H 0.5578 1.0643 0.6127 0.124 Uiso 1.00 1 c R . .
H13 H 0.4840 0.8103 0.5176 0.084 Uiso 1.00 1 c R . .
H14a H 0.3248 0.8196 0.9195 0.104 Uiso 1.00 1 c R . .
H14b H 0.2466 0.6824 0.8012 0.104 Uiso 1.00 1 c R . .
H14c H 0.3873 0.7177 0.8600 0.104 Uiso 1.00 1 c R . .
H17 H 0.7276 0.5775 1.1430 0.086 Uiso 1.00 1 c R . .
H18 H 0.8482 0.4443 1.0863 0.092 Uiso 1.00 1 c R . .
H19 H 0.8854 0.3699 0.8932 0.107 Uiso 1.00 1 c R . .
H20 H 0.8035 0.4248 0.7558 0.077 Uiso 1.00 1 c R . .
H21a H 0.6717 0.7647 1.0129 0.090 Uiso 1.00 1 c R . .
H21b H 0.5389 0.6267 0.9741 0.090 Uiso 1.00 1 c R . .
H21c H 0.6220 0.7026 1.1042 0.090 Uiso 1.00 1 c R . .
H24 H 1.1075 1.0719 0.8606 0.106 Uiso 1.00 1 c R . .
H25 H 1.0087 1.2232 0.9154 0.123 Uiso 1.00 1 c R . .
H26 H 0.7855 1.1354 0.9099 0.102 Uiso 1.00 1 c R . .
H27 H 0.6517 0.8882 0.8280 0.068 Uiso 1.00 1 c R . .
H28a H 1.0026 0.7470 0.8215 0.108 Uiso 1.00 1 c R . .
H28b H 0.9533 0.7107 0.6890 0.108 Uiso 1.00 1 c R . .
H28c H 1.0917 0.8366 0.7607 0.108 Uiso 1.00 1 c R . .

loop_
_atom_site_aniso_label
_atom_site_aniso_U_11
_atom_site_aniso_U_22
_atom_site_aniso_U_33
_atom_site_aniso_U_12
_atom_site_aniso_U_13
_atom_site_aniso_U_23
BI1 0.0332(2) 0.0494(3) 0.0371(2) 0.0291(2) 0.0110(2) 0.0147(2)
BI2 0.0324(2) 0.0394(3) 0.0384(2) 0.0221(2) 0.0075(1) 0.0130(2)
O1 0.036(4) 0.062(5) 0.034(4) 0.030(4) 0.012(3) 0.025(4)
O2 0.040(4) 0.041(4) 0.047(4) 0.027(4) 0.016(3) 0.014(3)
O3 0.055(5) 0.068(6) 0.032(4) 0.049(4) 0.014(3) 0.018(4)
C1 0.039(6) 0.067(8) 0.042(6) 0.033(6) 0.018(5) 0.020(6)
C2 0.047(6) 0.052(7) 0.041(6) 0.024(6) 0.011(5) 0.018(5)
C3 0.059(8) 0.08(1) 0.08(1) 0.028(8) 0.025(7) 0.047(9)
C4 0.051(8) 0.11(1) 0.08(1) 0.043(9) 0.036(8) 0.04(1)
C5 0.045(7) 0.10(1) 0.066(9) 0.040(8) 0.021(6) 0.039(9)
C6 0.041(6) 0.068(9) 0.050(7) 0.029(6) 0.009(5) 0.016(6)
C7 0.062(9) 0.07(1) 0.08(1) 0.037(8) 0.026(8) 0.034(8)
C8 0.051(7) 0.053(8) 0.067(8) 0.039(7) -0.001(6) 0.000(6)
C9 0.051(8) 0.10(1) 0.062(8) 0.056(8) 0.018(6) 0.013(8)
C10 0.08(1) 0.054(9) 0.07(1) 0.041(8) 0.015(8) 0.008(7)
C11 0.16(2) 0.09(2) 0.11(2) 0.09(2) 0.04(1) 0.05(1)
C12 0.10(1) 0.09(1) 0.12(2) 0.06(1) 0.05(1) 0.06(1)
C13 0.075(9) 0.049(8) 0.09(1) 0.037(7) 0.030(8) 0.034(8)
C14 0.07(1) 0.08(1) 0.11(1) 0.044(9) 0.038(9) 0.06(1)
C15 0.047(6) 0.044(6) 0.025(5) 0.024(5) 0.010(4) 0.016(4)
C16 0.036(6) 0.054(7) 0.053(7) 0.022(5) 0.014(5) 0.033(6)
C17 0.052(8) 0.10(1) 0.066(9) 0.018(8) 0.006(6) 0.057(9)
C18 0.065(9) 0.07(1) 0.09(1) 0.024(8) 0.014(8) 0.053(9)
C19 0.08(1) 0.08(1) 0.11(1) 0.058(9) 0.04(1) 0.06(1)
C20 0.065(8) 0.051(8) 0.077(9) 0.041(7) 0.016(7) 0.035(7)
C21 0.067(9) 0.10(1) 0.063(9) 0.053(9) 0.023(7) 0.036(8)
C22 0.035(6) 0.063(8) 0.049(7) 0.023(6) 0.013(5) 0.026(6)
C23 0.043(7) 0.052(8) 0.073(9) 0.016(6) -0.000(6) 0.025(7)
C24 0.05(1) 0.06(1) 0.15(2) 0.015(9) 0.01(1) 0.03(1)
C25 0.10(1) 0.07(1) 0.13(2) 0.02(1) 0.02(1) 0.08(1)
C26 0.06(1) 0.039(8) 0.15(2) 0.019(7) 0.03(1) 0.03(1)
C27 0.042(7) 0.041(7) 0.09(1) 0.018(6) 0.009(6) 0.019(7)
C28 0.038(8) 0.10(1) 0.14(2) 0.036(9) 0.024(9) 0.03(1)

loop_
_geom_bond_atom_site_label_1
_geom_bond_atom_site_label_2
_geom_bond_distance
_geom_bond_publ_flag
_geom_bond_site_symmetry_1
_geom_bond_site_symmetry_2
BI1 O1 2.192(9) ? . .
BI1 O2 2.183(8) ? . .
BI1 O2 2.195(8) ? . 66602
BI1 O3 2.17(1) ? . .
BI1 C1 2.24(1) ? . .
BI1 C8 2.30(2) ? . .
BI2 O1 2.011(8) ? . .
BI2 O2 2.38(1) ? . .
BI2 O3 2.034(8) ? . 66602
BI2 C15 2.22(1) ? . .
BI2 C22 2.19(1) ? . .
O2 BI1 2.195(8) ? . 66602
O3 BI2 2.034(8) ? . 66602
C1 C2 1.39(2) ? . .
C1 C6 1.39(2) ? . .
C2 C1 1.39(2) ? . .
C2 C3 1.41(2) ? . .
C2 C7 1.51(3) ? . .
C3 C2 1.41(2) ? . .
C3 C4 1.36(3) ? . .
C3 H3 0.9501 ? . .
C4 C5 1.43(3) ? . .
C4 H4 0.9500 ? . .
C5 C6 1.36(2) ? . .
C5 H5 0.9500 ? . .
C6 H6 0.9501 ? . .
C7 C2 1.51(3) ? . .
C7 H7a 0.9500 ? . .
C7 H7b 0.9501 ? . .
C7 H7c 0.9500 ? . .
C8 C9 1.37(2) ? . .
C8 C13 1.47(3) ? . .
C9 C10 1.46(3) ? . .
C9 C14 1.41(3) ? . .
C10 C11 1.38(3) ? . .
C10 H10 0.9500 ? . .
C11 C12 1.39(3) ? . .
C11 H11 0.9500 ? . .
C12 C13 1.43(3) ? . .
C12 H12 0.9500 ? . .
C13 H13 0.9500 ? . .
C14 H14a 0.9500 ? . .
C14 H14b 0.9500 ? . .
C14 H14c 0.9501 ? . .
C15 C16 1.41(2) ? . .
C15 C20 1.38(2) ? . .
C16 C17 1.40(3) ? . .
C16 C21 1.50(3) ? . .
C17 C18 1.41(3) ? . .
C17 H17 0.9499 ? . .
C18 C19 1.36(3) ? . .
C18 H18 0.9500 ? . .
C19 C20 1.37(3) ? . .
C19 H19 0.9500 ? . .
C20 H20 0.9500 ? . .
C21 H21a 0.9500 ? . .
C21 H21b 0.9499 ? . .
C21 H21c 0.9500 ? . .
C22 C23 1.39(2) ? . .
C22 C27 1.38(2) ? . .
C23 C24 1.36(2) ? . .
C23 C28 1.53(3) ? . .
C24 C25 1.37(4) ? . .
C24 H24 0.9500 ? . .
C25 C26 1.34(3) ? . .
C25 H25 0.9500 ? . .
C26 C27 1.38(2) ? . .
C26 H26 0.9499 ? . .
C27 H27 0.9500 ? . .
C28 H28a 0.9500 ? . .
C28 H28b 0.9500 ? . .
C28 H28c 0.9500 ? . .
H3 C3 0.9501 ? . .
